data_7150686
loop_
_publ_author_name
'Vervisch, Karel'
'D'hooghe, Matthias'
'T\"ornroos, Karl W.'
'De Kimpe, Norbert'

_publ_section_title
;
 A new approach towards 1-phenyl and 1-benzyl substituted
 2-(aminomethyl)cyclopropanecarboxamides as novel derivatives of the
 antidepressant Milnacipran
;
_journal_issue 16
_journal_name_full 'Organic &amp; Biomolecular Chemistry'
_journal_page_first 3271
_journal_page_last 3279
_journal_paper_doi 10.1039/b904611a
_journal_volume 7
_journal_year 2009
_chemical_formula_moiety 'C25 H24 Cl2 N2 O'
_chemical_formula_sum 'C25 H24 Cl2 N2 O'
_chemical_formula_weight 439.36
_chemical_name_systematic
;
?
;
_space_group_IT_number 14
_symmetry_cell_setting monoclinic
_symmetry_space_group_name_Hall '-P 2yn'
_symmetry_space_group_name_H-M 'P 1 21/n 1'
_atom_sites_solution_hydrogens geom
_atom_sites_solution_primary direct
_atom_sites_solution_secondary difmap
_audit_creation_method SHELXL-97
_cell_angle_alpha 90.00
_cell_angle_beta 90.40(3)
_cell_angle_gamma 90.00
_cell_formula_units_Z 4
_cell_length_a 17.910(15)
_cell_length_b 6.296(5)
_cell_length_c 19.948(16)
_cell_measurement_reflns_used 6775
_cell_measurement_temperature 103(2)
_cell_measurement_theta_max 25.13
_cell_measurement_theta_min 3.05
_cell_volume 2249(3)
_computing_cell_refinement 'Bruker SAINT'
_computing_data_collection 'Bruker APEX2'
_computing_data_reduction 'Bruker SAINT'
_computing_molecular_graphics 'Bruker SHELXTL'
_computing_publication_material 'Bruker SHELXTL'
_computing_structure_refinement 'SHELXL-97 (Sheldrick, 2008)'
_computing_structure_solution 'SHELXS-97 (Sheldrick, 2008)'
_diffrn_ambient_temperature 103(2)
_diffrn_measured_fraction_theta_full 0.997
_diffrn_measured_fraction_theta_max 0.997
_diffrn_measurement_device_type 'Bruker APEX-II CCD'
_diffrn_measurement_method '\w scans'
_diffrn_radiation_monochromator graphite
_diffrn_radiation_source 'rotating anode'
_diffrn_radiation_type MoK\a
_diffrn_radiation_wavelength 0.71073
_diffrn_reflns_av_R_equivalents 0.0402
_diffrn_reflns_av_sigmaI/netI 0.0283
_diffrn_reflns_limit_h_max 21
_diffrn_reflns_limit_h_min -21
_diffrn_reflns_limit_k_max 7
_diffrn_reflns_limit_k_min -7
_diffrn_reflns_limit_l_max 23
_diffrn_reflns_limit_l_min -23
_diffrn_reflns_number 25374
_diffrn_reflns_theta_full 25.29
_diffrn_reflns_theta_max 25.29
_diffrn_reflns_theta_min 2.04
_exptl_absorpt_coefficient_mu 0.308
_exptl_absorpt_correction_T_max 0.9758
_exptl_absorpt_correction_T_min 0.9000
_exptl_absorpt_correction_type multi-scan
_exptl_absorpt_process_details 'SADABS; Sheldrick, 2008'
_exptl_crystal_colour colourless
_exptl_crystal_density_diffrn 1.297
_exptl_crystal_density_method 'not measured'
_exptl_crystal_description penguin
_exptl_crystal_F_000 920
_exptl_crystal_size_max 0.35
_exptl_crystal_size_mid 0.10
_exptl_crystal_size_min 0.08
_refine_diff_density_max 0.320
_refine_diff_density_min -0.260
_refine_diff_density_rms 0.046
_refine_ls_extinction_method none
_refine_ls_goodness_of_fit_ref 1.031
_refine_ls_hydrogen_treatment mixed
_refine_ls_matrix_type full
_refine_ls_number_parameters 277
_refine_ls_number_reflns 4092
_refine_ls_number_restraints 1
_refine_ls_restrained_S_all 1.031
_refine_ls_R_factor_all 0.0488
_refine_ls_R_factor_gt 0.0363
_refine_ls_shift/su_max 0.000
_refine_ls_shift/su_mean 0.000
_refine_ls_structure_factor_coef Fsqd
_refine_ls_weighting_details 'calc w=1/[\s^2^(Fo^2^)+(0.0416P)^2^+1.4431P] where P=(Fo^2^+2Fc^2^)/3'
_refine_ls_weighting_scheme calc
_refine_ls_wR_factor_gt 0.0893
_refine_ls_wR_factor_ref 0.0959
_reflns_number_gt 3342
_reflns_number_total 4092
_reflns_threshold_expression >2sigma(I)
_cod_data_source_file b904611a.txt
_cod_data_source_block mdh35
_cod_depositor_comments
;
The following automatic conversions were performed:
'_symmetry_cell_setting' value 'Monoclinic' changed to 'monoclinic'
according to '/home/saulius/struct/CIF-dictionaries/cif_core.dic'
dictionary named 'cif_core.dic' version 2.4.1 from 2010-06-29.

Automatic conversion script
Id: cif_fix_enum 1527 2010-12-29 10:47:43Z saulius 
;
_cod_original_sg_symbol_H-M 'P 21/n'
_cod_database_code 7150686

loop_
_symmetry_equiv_pos_as_xyz
'x, y, z'
'-x+1/2, y+1/2, -z+1/2'
'-x, -y, -z'
'x-1/2, -y-1/2, z-1/2'

loop_
_atom_site_label
_atom_site_type_symbol
_atom_site_fract_x
_atom_site_fract_y
_atom_site_fract_z
_atom_site_U_iso_or_equiv
_atom_site_adp_type
_atom_site_occupancy
_atom_site_symmetry_multiplicity
_atom_site_calc_flag
_atom_site_refinement_flags
_atom_site_disorder_assembly
_atom_site_disorder_group
Cl1 Cl 1.22416(3) 1.51710(10) 0.00118(3) 0.04147(16) Uani 1 1 d . . .
O1 O 0.98778(7) 0.9654(2) 0.40997(6) 0.0263(3) Uani 1 1 d . . .
N1 N 0.92301(8) 1.4112(3) 0.19991(7) 0.0240(3) Uani 1 1 d . . .
C1 C 1.05304(10) 1.2151(3) 0.34176(9) 0.0221(4) Uani 1 1 d . . .
Cl2 Cl 0.63118(3) 0.89588(9) 0.05578(3) 0.03843(15) Uani 1 1 d . . .
N2 N 1.07095(9) 1.1769(3) 0.46208(8) 0.0285(4) Uani 1 1 d D . .
H1N H 1.0572(12) 1.130(4) 0.5000(9) 0.034 Uiso 1 1 d D . .
H2N H 1.1010(11) 1.280(3) 0.4593(10) 0.034 Uiso 1 1 d D . .
C2 C 0.98340(10) 1.2508(3) 0.29811(9) 0.0239(4) Uani 1 1 d . . .
H2A H 0.9356 1.1991 0.3180 0.029 Uiso 1 1 calc R . .
C3 C 1.03768(11) 1.0801(3) 0.28000(9) 0.0261(4) Uani 1 1 d . . .
H3A H 1.0694 1.1035 0.2402 0.031 Uiso 1 1 calc R . .
H3B H 1.0222 0.9309 0.2871 0.031 Uiso 1 1 calc R . .
C4 C 1.03479(10) 1.1095(3) 0.40757(9) 0.0216(4) Uani 1 1 d . . .
C5 C 0.97625(11) 1.4466(3) 0.25550(9) 0.0254(4) Uani 1 1 d . . .
H5A H 0.9588 1.5666 0.2834 0.030 Uiso 1 1 calc R . .
H5B H 1.0257 1.4845 0.2371 0.030 Uiso 1 1 calc R . .
C6 C 1.11646(10) 1.3709(3) 0.34113(8) 0.0217(4) Uani 1 1 d . . .
C7 C 1.18628(10) 1.3106(3) 0.31668(9) 0.0256(4) Uani 1 1 d . . .
H7A H 1.1929 1.1719 0.2989 0.031 Uiso 1 1 calc R . .
C8 C 1.24607(11) 1.4505(3) 0.31801(10) 0.0306(4) Uani 1 1 d . . .
H8A H 1.2930 1.4083 0.3006 0.037 Uiso 1 1 calc R . .
C9 C 1.23741(11) 1.6516(3) 0.34475(10) 0.0316(5) Uani 1 1 d . . .
H9A H 1.2784 1.7474 0.3460 0.038 Uiso 1 1 calc R . .
C10 C 1.16866(11) 1.7128(3) 0.36969(9) 0.0289(4) Uani 1 1 d . . .
H10A H 1.1628 1.8505 0.3884 0.035 Uiso 1 1 calc R . .
C11 C 1.10830(10) 1.5745(3) 0.36752(9) 0.0246(4) Uani 1 1 d . . .
H11A H 1.0612 1.6188 0.3841 0.030 Uiso 1 1 calc R . .
C12 C 0.93109(11) 1.5725(3) 0.14743(9) 0.0287(4) Uani 1 1 d . . .
H12A H 0.9267 1.7151 0.1679 0.034 Uiso 1 1 calc R . .
H12B H 0.8898 1.5564 0.1145 0.034 Uiso 1 1 calc R . .
C13 C 1.00465(10) 1.5576(3) 0.11111(9) 0.0254(4) Uani 1 1 d . . .
C14 C 1.02627(11) 1.3698(3) 0.08029(9) 0.0295(4) Uani 1 1 d . . .
H14A H 0.9946 1.2490 0.0825 0.035 Uiso 1 1 calc R . .
C15 C 1.09332(11) 1.3560(3) 0.04639(10) 0.0312(4) Uani 1 1 d . . .
H15A H 1.1078 1.2266 0.0257 0.037 Uiso 1 1 calc R . .
C16 C 1.13885(11) 1.5327(3) 0.04298(9) 0.0299(4) Uani 1 1 d . . .
C17 C 1.11876(12) 1.7214(3) 0.07252(10) 0.0344(5) Uani 1 1 d . . .
H17A H 1.1503 1.8422 0.0696 0.041 Uiso 1 1 calc R . .
C18 C 1.05158(11) 1.7328(3) 0.10672(9) 0.0312(4) Uani 1 1 d . . .
H18A H 1.0375 1.8624 0.1274 0.037 Uiso 1 1 calc R . .
C19 C 0.84537(10) 1.4133(3) 0.22368(9) 0.0274(4) Uani 1 1 d . . .
H19A H 0.8281 1.5622 0.2270 0.033 Uiso 1 1 calc R . .
H19B H 0.8437 1.3503 0.2691 0.033 Uiso 1 1 calc R . .
C20 C 0.79295(10) 1.2922(3) 0.17814(9) 0.0246(4) Uani 1 1 d . . .
C21 C 0.72092(10) 1.3648(3) 0.16472(9) 0.0264(4) Uani 1 1 d . . .
H21A H 0.7057 1.4987 0.1818 0.032 Uiso 1 1 calc R . .
C22 C 0.67078(10) 1.2456(3) 0.12691(9) 0.0286(4) Uani 1 1 d . . .
H22A H 0.6216 1.2961 0.1184 0.034 Uiso 1 1 calc R . .
C23 C 0.69391(11) 1.0522(3) 0.10204(9) 0.0281(4) Uani 1 1 d . . .
C24 C 0.76537(11) 0.9767(3) 0.11341(10) 0.0315(4) Uani 1 1 d . . .
H24A H 0.7807 0.8440 0.0955 0.038 Uiso 1 1 calc R . .
C25 C 0.81412(11) 1.0979(3) 0.15138(10) 0.0305(4) Uani 1 1 d . . .
H25A H 0.8633 1.0471 0.1594 0.037 Uiso 1 1 calc R . .

loop_
_atom_site_aniso_label
_atom_site_aniso_U_11
_atom_site_aniso_U_22
_atom_site_aniso_U_33
_atom_site_aniso_U_23
_atom_site_aniso_U_13
_atom_site_aniso_U_12
Cl1 0.0312(3) 0.0603(4) 0.0330(3) 0.0069(2) 0.0047(2) -0.0017(3)
O1 0.0257(7) 0.0275(7) 0.0256(7) 0.0040(5) -0.0014(5) -0.0049(6)
N1 0.0209(8) 0.0298(9) 0.0213(8) 0.0032(7) -0.0020(6) 0.0014(7)
C1 0.0227(9) 0.0236(9) 0.0199(9) -0.0002(7) -0.0009(7) 0.0005(8)
Cl2 0.0363(3) 0.0434(3) 0.0355(3) 0.0036(2) -0.0080(2) -0.0104(2)
N2 0.0308(9) 0.0344(10) 0.0202(8) 0.0057(7) -0.0011(7) -0.0107(8)
C2 0.0224(9) 0.0280(10) 0.0212(9) 0.0012(8) -0.0022(7) -0.0040(8)
C3 0.0326(10) 0.0244(10) 0.0213(9) -0.0015(8) -0.0013(8) -0.0023(8)
C4 0.0192(9) 0.0221(9) 0.0235(9) 0.0012(7) 0.0013(7) 0.0029(8)
C5 0.0255(9) 0.0268(10) 0.0237(9) 0.0015(8) -0.0025(7) -0.0008(8)
C6 0.0240(9) 0.0248(9) 0.0164(8) 0.0037(7) -0.0017(7) -0.0008(8)
C7 0.0281(10) 0.0262(10) 0.0225(9) 0.0023(8) 0.0033(8) 0.0005(8)
C8 0.0228(10) 0.0398(12) 0.0291(10) 0.0067(9) 0.0040(8) -0.0005(9)
C9 0.0296(11) 0.0360(11) 0.0293(10) 0.0065(9) -0.0048(8) -0.0111(9)
C10 0.0355(11) 0.0243(10) 0.0266(10) 0.0006(8) -0.0039(8) -0.0028(8)
C11 0.0246(9) 0.0268(10) 0.0224(9) 0.0015(8) -0.0012(7) 0.0015(8)
C12 0.0279(10) 0.0310(11) 0.0270(10) 0.0063(8) -0.0020(8) 0.0052(8)
C13 0.0282(10) 0.0295(10) 0.0184(9) 0.0065(8) -0.0039(7) 0.0013(8)
C14 0.0312(11) 0.0276(10) 0.0295(10) 0.0043(8) -0.0019(8) -0.0035(9)
C15 0.0357(11) 0.0292(11) 0.0288(10) 0.0007(8) 0.0006(8) 0.0037(9)
C16 0.0268(10) 0.0431(12) 0.0197(9) 0.0068(8) -0.0021(8) 0.0001(9)
C17 0.0374(12) 0.0362(12) 0.0296(11) 0.0035(9) -0.0029(9) -0.0108(10)
C18 0.0383(11) 0.0289(10) 0.0265(10) -0.0011(8) -0.0020(8) -0.0010(9)
C19 0.0240(10) 0.0330(11) 0.0252(10) -0.0010(8) 0.0008(8) 0.0043(8)
C20 0.0226(9) 0.0303(10) 0.0208(9) 0.0049(8) 0.0014(7) 0.0005(8)
C21 0.0247(10) 0.0307(10) 0.0239(9) 0.0035(8) 0.0035(7) 0.0051(8)
C22 0.0213(9) 0.0388(11) 0.0257(10) 0.0080(9) -0.0008(8) 0.0027(9)
C23 0.0279(10) 0.0333(11) 0.0232(9) 0.0060(8) -0.0017(8) -0.0062(8)
C24 0.0314(11) 0.0285(10) 0.0345(11) -0.0007(9) -0.0004(9) 0.0028(9)
C25 0.0248(10) 0.0314(11) 0.0354(11) 0.0015(9) -0.0027(8) 0.0067(8)

loop_
_atom_type_symbol
_atom_type_description
_atom_type_scat_dispersion_real
_atom_type_scat_dispersion_imag
_atom_type_scat_source
C C 0.0033 0.0016 'International Tables Vol C Tables 4.2.6.8 and 6.1.1.4'
H H 0.0000 0.0000 'International Tables Vol C Tables 4.2.6.8 and 6.1.1.4'
N N 0.0061 0.0033 'International Tables Vol C Tables 4.2.6.8 and 6.1.1.4'
O O 0.0106 0.0060 'International Tables Vol C Tables 4.2.6.8 and 6.1.1.4'
Cl Cl 0.1484 0.1585 'International Tables Vol C Tables 4.2.6.8 and 6.1.1.4'

loop_
_geom_angle_atom_site_label_1
_geom_angle_atom_site_label_2
_geom_angle_atom_site_label_3
_geom_angle
_geom_angle_site_symmetry_1
_geom_angle_site_symmetry_3
_geom_angle_publ_flag
C12 N1 C19 108.78(15) . . ?
C12 N1 C5 111.43(15) . . ?
C19 N1 C5 111.33(15) . . ?
C6 C1 C4 117.62(15) . . ?
C6 C1 C3 119.42(16) . . ?
C4 C1 C3 114.81(16) . . ?
C6 C1 C2 120.82(16) . . ?
C4 C1 C2 112.23(15) . . ?
C3 C1 C2 58.65(12) . . ?
C4 N2 H1N 118.3(15) . . ?
C4 N2 H2N 119.8(14) . . ?
H1N N2 H2N 121(2) . . ?
C3 C2 C5 120.41(17) . . ?
C3 C2 C1 60.26(12) . . ?
C5 C2 C1 120.49(16) . . ?
C3 C2 H2A 114.9 . . ?
C5 C2 H2A 114.9 . . ?
C1 C2 H2A 114.9 . . ?
C2 C3 C1 61.09(12) . . ?
C2 C3 H3A 117.7 . . ?
C1 C3 H3A 117.7 . . ?
C2 C3 H3B 117.7 . . ?
C1 C3 H3B 117.7 . . ?
H3A C3 H3B 114.8 . . ?
O1 C4 N2 121.91(17) . . ?
O1 C4 C1 120.50(16) . . ?
N2 C4 C1 117.59(17) . . ?
N1 C5 C2 110.68(15) . . ?
N1 C5 H5A 109.5 . . ?
C2 C5 H5A 109.5 . . ?
N1 C5 H5B 109.5 . . ?
C2 C5 H5B 109.5 . . ?
H5A C5 H5B 108.1 . . ?
C11 C6 C7 118.56(17) . . ?
C11 C6 C1 121.10(17) . . ?
C7 C6 C1 120.28(17) . . ?
C8 C7 C6 120.87(19) . . ?
C8 C7 H7A 119.6 . . ?
C6 C7 H7A 119.6 . . ?
C9 C8 C7 120.03(19) . . ?
C9 C8 H8A 120.0 . . ?
C7 C8 H8A 120.0 . . ?
C8 C9 C10 119.67(18) . . ?
C8 C9 H9A 120.2 . . ?
C10 C9 H9A 120.2 . . ?
C9 C10 C11 120.54(19) . . ?
C9 C10 H10A 119.7 . . ?
C11 C10 H10A 119.7 . . ?
C10 C11 C6 120.31(18) . . ?
C10 C11 H11A 119.8 . . ?
C6 C11 H11A 119.8 . . ?
N1 C12 C13 112.95(15) . . ?
N1 C12 H12A 109.0 . . ?
C13 C12 H12A 109.0 . . ?
N1 C12 H12B 109.0 . . ?
C13 C12 H12B 109.0 . . ?
H12A C12 H12B 107.8 . . ?
C14 C13 C18 118.49(19) . . ?
C14 C13 C12 120.79(18) . . ?
C18 C13 C12 120.70(18) . . ?
C15 C14 C13 121.00(19) . . ?
C15 C14 H14A 119.5 . . ?
C13 C14 H14A 119.5 . . ?
C16 C15 C14 119.2(2) . . ?
C16 C15 H15A 120.4 . . ?
C14 C15 H15A 120.4 . . ?
C17 C16 C15 121.22(19) . . ?
C17 C16 Cl1 119.03(16) . . ?
C15 C16 Cl1 119.75(17) . . ?
C16 C17 C18 119.02(19) . . ?
C16 C17 H17A 120.5 . . ?
C18 C17 H17A 120.5 . . ?
C17 C18 C13 121.1(2) . . ?
C17 C18 H18A 119.5 . . ?
C13 C18 H18A 119.5 . . ?
N1 C19 C20 112.75(16) . . ?
N1 C19 H19A 109.0 . . ?
C20 C19 H19A 109.0 . . ?
N1 C19 H19B 109.0 . . ?
C20 C19 H19B 109.0 . . ?
H19A C19 H19B 107.8 . . ?
C25 C20 C21 118.05(18) . . ?
C25 C20 C19 120.41(17) . . ?
C21 C20 C19 121.44(18) . . ?
C22 C21 C20 121.43(19) . . ?
C22 C21 H21A 119.3 . . ?
C20 C21 H21A 119.3 . . ?
C23 C22 C21 118.53(18) . . ?
C23 C22 H22A 120.7 . . ?
C21 C22 H22A 120.7 . . ?
C22 C23 C24 121.65(18) . . ?
C22 C23 Cl2 119.49(16) . . ?
C24 C23 Cl2 118.85(17) . . ?
C25 C24 C23 118.70(19) . . ?
C25 C24 H24A 120.6 . . ?
C23 C24 H24A 120.6 . . ?
C24 C25 C20 121.63(19) . . ?
C24 C25 H25A 119.2 . . ?
C20 C25 H25A 119.2 . . ?

loop_
_geom_bond_atom_site_label_1
_geom_bond_atom_site_label_2
_geom_bond_distance
_geom_bond_site_symmetry_2
_geom_bond_publ_flag
Cl1 C16 1.749(2) . ?
O1 C4 1.239(2) . ?
N1 C12 1.467(3) . ?
N1 C19 1.472(3) . ?
N1 C5 1.475(2) . ?
C1 C6 1.501(3) . ?
C1 C4 1.509(3) . ?
C1 C3 1.520(3) . ?
C1 C2 1.533(3) . ?
Cl2 C23 1.752(2) . ?
N2 C4 1.331(3) . ?
N2 H1N 0.849(18) . ?
N2 H2N 0.845(18) . ?
C2 C3 1.495(3) . ?
C2 C5 1.503(3) . ?
C2 H2A 1.0000 . ?
C3 H3A 0.9900 . ?
C3 H3B 0.9900 . ?
C5 H5A 0.9900 . ?
C5 H5B 0.9900 . ?
C6 C11 1.394(3) . ?
C6 C7 1.398(3) . ?
C7 C8 1.387(3) . ?
C7 H7A 0.9500 . ?
C8 C9 1.383(3) . ?
C8 H8A 0.9500 . ?
C9 C10 1.386(3) . ?
C9 H9A 0.9500 . ?
C10 C11 1.389(3) . ?
C10 H10A 0.9500 . ?
C11 H11A 0.9500 . ?
C12 C13 1.511(3) . ?
C12 H12A 0.9900 . ?
C12 H12B 0.9900 . ?
C13 C14 1.389(3) . ?
C13 C18 1.390(3) . ?
C14 C15 1.385(3) . ?
C14 H14A 0.9500 . ?
C15 C16 1.382(3) . ?
C15 H15A 0.9500 . ?
C16 C17 1.375(3) . ?
C17 C18 1.389(3) . ?
C17 H17A 0.9500 . ?
C18 H18A 0.9500 . ?
C19 C20 1.509(3) . ?
C19 H19A 0.9900 . ?
C19 H19B 0.9900 . ?
C20 C25 1.388(3) . ?
C20 C21 1.393(3) . ?
C21 C22 1.389(3) . ?
C21 H21A 0.9500 . ?
C22 C23 1.379(3) . ?
C22 H22A 0.9500 . ?
C23 C24 1.383(3) . ?
C24 C25 1.382(3) . ?
C24 H24A 0.9500 . ?
C25 H25A 0.9500 . ?

loop_
_geom_torsion_atom_site_label_1
_geom_torsion_atom_site_label_2
_geom_torsion_atom_site_label_3
_geom_torsion_atom_site_label_4
_geom_torsion
_geom_torsion_site_symmetry_1
_geom_torsion_site_symmetry_2
_geom_torsion_site_symmetry_3
_geom_torsion_site_symmetry_4
_geom_torsion_publ_flag
C6 C1 C2 C3 107.84(19) . . . . ?
C4 C1 C2 C3 -106.37(18) . . . . ?
C6 C1 C2 C5 -2.0(3) . . . . ?
C4 C1 C2 C5 143.75(17) . . . . ?
C3 C1 C2 C5 -109.9(2) . . . . ?
C5 C2 C3 C1 110.02(19) . . . . ?
C6 C1 C3 C2 -110.19(19) . . . . ?
C4 C1 C3 C2 101.91(18) . . . . ?
C6 C1 C4 O1 -173.26(16) . . . . ?
C3 C1 C4 O1 -24.8(2) . . . . ?
C2 C1 C4 O1 39.8(2) . . . . ?
C6 C1 C4 N2 6.6(2) . . . . ?
C3 C1 C4 N2 155.15(17) . . . . ?
C2 C1 C4 N2 -140.33(17) . . . . ?
C12 N1 C5 C2 -163.42(15) . . . . ?
C19 N1 C5 C2 74.9(2) . . . . ?
C3 C2 C5 N1 86.4(2) . . . . ?
C1 C2 C5 N1 157.59(16) . . . . ?
C4 C1 C6 C11 -75.7(2) . . . . ?
C3 C1 C6 C11 137.25(17) . . . . ?
C2 C1 C6 C11 68.3(2) . . . . ?
C4 C1 C6 C7 101.3(2) . . . . ?
C3 C1 C6 C7 -45.7(2) . . . . ?
C2 C1 C6 C7 -114.7(2) . . . . ?
C11 C6 C7 C8 -0.6(3) . . . . ?
C1 C6 C7 C8 -177.68(16) . . . . ?
C6 C7 C8 C9 1.0(3) . . . . ?
C7 C8 C9 C10 -0.5(3) . . . . ?
C8 C9 C10 C11 -0.5(3) . . . . ?
C9 C10 C11 C6 1.0(3) . . . . ?
C7 C6 C11 C10 -0.4(3) . . . . ?
C1 C6 C11 C10 176.64(16) . . . . ?
C19 N1 C12 C13 -169.84(15) . . . . ?
C5 N1 C12 C13 67.1(2) . . . . ?
N1 C12 C13 C14 55.9(2) . . . . ?
N1 C12 C13 C18 -125.37(19) . . . . ?
C18 C13 C14 C15 0.6(3) . . . . ?
C12 C13 C14 C15 179.37(17) . . . . ?
C13 C14 C15 C16 -0.5(3) . . . . ?
C14 C15 C16 C17 -0.1(3) . . . . ?
C14 C15 C16 Cl1 179.29(14) . . . . ?
C15 C16 C17 C18 0.4(3) . . . . ?
Cl1 C16 C17 C18 -178.90(15) . . . . ?
C16 C17 C18 C13 -0.3(3) . . . . ?
C14 C13 C18 C17 -0.2(3) . . . . ?
C12 C13 C18 C17 -178.97(17) . . . . ?
C12 N1 C19 C20 80.7(2) . . . . ?
C5 N1 C19 C20 -156.09(16) . . . . ?
N1 C19 C20 C25 42.3(2) . . . . ?
N1 C19 C20 C21 -141.40(18) . . . . ?
C25 C20 C21 C22 1.3(3) . . . . ?
C19 C20 C21 C22 -175.10(17) . . . . ?
C20 C21 C22 C23 -0.5(3) . . . . ?
C21 C22 C23 C24 -0.6(3) . . . . ?
C21 C22 C23 Cl2 178.57(14) . . . . ?
C22 C23 C24 C25 0.8(3) . . . . ?
Cl2 C23 C24 C25 -178.35(15) . . . . ?
C23 C24 C25 C20 0.1(3) . . . . ?
C21 C20 C25 C24 -1.1(3) . . . . ?
C19 C20 C25 C24 175.36(18) . . . . ?
